data_4301115
loop_
_publ_author_name
'Serena J. Smalley'
'Mark R. Waterland'
'Shane G. Telfer'

_publ_section_title
;
Heteroleptic Dipyrrin/Bipyridine Complexes of Ruthenium(II)
;
_journal_name_full 'Inorganic Chemistry'
_journal_page_first 13
_journal_page_last 15
_journal_paper_doi 10.1021/ic8016497
_journal_volume 48
_journal_year 2009
_chemical_formula_moiety '(C36 H26 N6 O2 Ru1), (C1 H4 O1), 6(O1 H2)'
_chemical_formula_sum 'C37 H42 N6 O9 Ru'
_chemical_formula_weight 815.83
_chemical_name_systematic
;
 ?
;
_space_group_IT_number 2
_symmetry_cell_setting triclinic
_symmetry_space_group_name_Hall '-P 1'
_symmetry_space_group_name_H-M 'P -1'
_atom_sites_solution_hydrogens geom
_atom_sites_solution_primary direct
_atom_sites_solution_secondary difmap
_audit_creation_method SHELXL-97
_cell_angle_alpha 108.0700(10)
_cell_angle_beta 90.1170(10)
_cell_angle_gamma 92.8580(10)
_cell_formula_units_Z 2
_cell_length_a 8.76980(10)
_cell_length_b 12.46720(10)
_cell_length_c 17.3089(2)
_cell_measurement_reflns_used 10000
_cell_measurement_temperature 150(2)
_cell_measurement_theta_max 30.06
_cell_measurement_theta_min 0.992
_cell_volume 1796.58(3)
_computing_structure_refinement 'SHELXL-97 (Sheldrick, 1997)'
_computing_structure_solution SHELXL
_diffrn_ambient_temperature 150(2)
_diffrn_measured_fraction_theta_full 0.992
_diffrn_measured_fraction_theta_max 0.992
_diffrn_measurement_device_type 'Bruker SMART'
_diffrn_measurement_method \w
_diffrn_radiation_monochromator graphite
_diffrn_radiation_source 'fine-focus sealed tube'
_diffrn_radiation_type MoK\a
_diffrn_radiation_wavelength 0.71073
_diffrn_reflns_av_R_equivalents 0.0387
_diffrn_reflns_av_sigmaI/netI 0.0280
_diffrn_reflns_limit_h_max 12
_diffrn_reflns_limit_h_min -12
_diffrn_reflns_limit_k_max 17
_diffrn_reflns_limit_k_min -17
_diffrn_reflns_limit_l_max 24
_diffrn_reflns_limit_l_min -24
_diffrn_reflns_number 73884
_diffrn_reflns_theta_full 30.06
_diffrn_reflns_theta_max 30.06
_diffrn_reflns_theta_min 1.78
_exptl_absorpt_coefficient_mu 0.501
_exptl_absorpt_correction_T_max 0.9241
_exptl_absorpt_correction_T_min 0.8807
_exptl_absorpt_correction_type empirical
_exptl_absorpt_process_details SADABS
_exptl_crystal_colour black
_exptl_crystal_density_diffrn 1.512
_exptl_crystal_density_method 'not measured'
_exptl_crystal_description prism
_exptl_crystal_F_000 848
_exptl_crystal_size_max 0.26
_exptl_crystal_size_mid 0.22
_exptl_crystal_size_min 0.16
_refine_diff_density_max 1.814
_refine_diff_density_min -1.323
_refine_diff_density_rms 0.121
_refine_ls_extinction_method none
_refine_ls_goodness_of_fit_ref 1.062
_refine_ls_hydrogen_treatment riding
_refine_ls_matrix_type full
_refine_ls_number_parameters 512
_refine_ls_number_reflns 10474
_refine_ls_number_restraints 18
_refine_ls_restrained_S_all 1.061
_refine_ls_R_factor_all 0.0550
_refine_ls_R_factor_gt 0.0472
_refine_ls_shift/su_max 0.002
_refine_ls_shift/su_mean 0.000
_refine_ls_structure_factor_coef Fsqd
_refine_ls_weighting_details 'calc w=1/[\s^2^(Fo^2^)+(0.0728P)^2^+3.4577P] where P=(Fo^2^+2Fc^2^)/3'
_refine_ls_weighting_scheme calc
_refine_ls_wR_factor_gt 0.1288
_refine_ls_wR_factor_ref 0.1341
_reflns_number_gt 9232
_reflns_number_total 10474
_reflns_threshold_expression >2sigma(I)
_cod_data_source_file ic8016497_si_002.cif
_cod_data_source_block 1b
_cod_database_code 4301115

loop_
_symmetry_equiv_pos_as_xyz
'x, y, z'
'-x, -y, -z'

loop_
_atom_site_label
_atom_site_type_symbol
_atom_site_fract_x
_atom_site_fract_y
_atom_site_fract_z
_atom_site_U_iso_or_equiv
_atom_site_adp_type
_atom_site_occupancy
_atom_site_symmetry_multiplicity
_atom_site_calc_flag
_atom_site_refinement_flags
_atom_site_disorder_assembly
_atom_site_disorder_group
Ru01 Ru 0.45253(2) 0.175721(16) 0.814590(11) 0.01485(7) Uani 1 1 d . . .
C1 C 0.2943(3) 0.0325(2) 0.90881(16) 0.0222(5) Uani 1 1 d . . .
H1 H 0.2467 -0.0147 0.8616 0.027 Uiso 1 1 calc R . .
C2 C 0.2762(4) 0.0189(3) 0.98626(17) 0.0280(6) Uani 1 1 d . . .
H2 H 0.2149 -0.0360 0.9991 0.034 Uiso 1 1 calc R . .
C3 C 0.3672(4) 0.1029(3) 1.03888(17) 0.0280(6) Uani 1 1 d . . .
H3 H 0.3808 0.1150 1.0943 0.034 Uiso 1 1 calc R . .
C4 C 0.4372(3) 0.1682(2) 0.99253(16) 0.0211(5) Uani 1 1 d . . .
C5 C 0.5373(3) 0.2637(2) 1.02121(16) 0.0213(5) Uani 1 1 d . . .
C6 C 0.5945(3) 0.3332(2) 0.97748(15) 0.0188(5) Uani 1 1 d . . .
C7 C 0.6800(3) 0.4385(2) 1.00971(16) 0.0214(5) Uani 1 1 d . . .
H7 H 0.7175 0.4697 1.0627 0.026 Uiso 1 1 calc R . .
C8 C 0.6964(3) 0.4848(2) 0.94790(16) 0.0211(5) Uani 1 1 d . . .
H8 H 0.7458 0.5537 0.9508 0.025 Uiso 1 1 calc R . .
C9 C 0.6228(3) 0.4067(2) 0.87853(16) 0.0194(5) Uani 1 1 d . . .
H9 H 0.6174 0.4172 0.8277 0.023 Uiso 1 1 calc R . .
C11 C 0.5877(4) 0.2970(2) 1.10867(17) 0.0275(6) Uani 1 1 d . . .
C12 C 0.4862(4) 0.3435(3) 1.17062(17) 0.0320(7) Uani 1 1 d . . .
H12 H 0.3846 0.3505 1.1582 0.038 Uiso 1 1 calc R . .
C13 C 0.5384(5) 0.3796(3) 1.25139(19) 0.0425(9) Uani 1 1 d . . .
H13 H 0.4710 0.4112 1.2926 0.051 Uiso 1 1 calc R . .
C14 C 0.6882(6) 0.3692(3) 1.2709(2) 0.0467(11) Uani 1 1 d . . .
C15 C 0.7863(5) 0.3223(3) 1.2097(2) 0.0473(11) Uani 1 1 d . . .
H15 H 0.8873 0.3141 1.2224 0.057 Uiso 1 1 calc R . .
C16 C 0.7369(5) 0.2866(3) 1.1286(2) 0.0372(8) Uani 1 1 d . . .
H16 H 0.8054 0.2557 1.0878 0.045 Uiso 1 1 calc R . .
C17 C 0.7444(8) 0.4116(3) 1.3588(3) 0.0667(18) Uani 1 1 d U . .
C21 C 0.7697(3) 0.1031(2) 0.84037(16) 0.0214(5) Uani 1 1 d . . .
H21 H 0.7863 0.1759 0.8761 0.026 Uiso 1 1 calc R . .
C22 C 0.8852(3) 0.0282(3) 0.83005(19) 0.0272(6) Uani 1 1 d . . .
H22 H 0.9776 0.0508 0.8583 0.033 Uiso 1 1 calc R . .
C23 C 0.8617(4) -0.0802(3) 0.7774(2) 0.0302(6) Uani 1 1 d . . .
H23 H 0.9379 -0.1316 0.7698 0.036 Uiso 1 1 calc R . .
C24 C 0.7232(3) -0.1113(2) 0.73605(18) 0.0261(6) Uani 1 1 d . . .
H24 H 0.7049 -0.1840 0.7005 0.031 Uiso 1 1 calc R . .
C25 C 0.6111(3) -0.0322(2) 0.74831(15) 0.0186(5) Uani 1 1 d . . .
C26 C 0.4610(3) -0.0560(2) 0.70676(15) 0.0183(5) Uani 1 1 d . . .
C27 C 0.4188(4) -0.1566(2) 0.64679(17) 0.0240(5) Uani 1 1 d . . .
H27 H 0.4870 -0.2139 0.6309 0.029 Uiso 1 1 calc R . .
C28 C 0.2752(4) -0.1711(2) 0.61078(16) 0.0265(6) Uani 1 1 d . . .
H28 H 0.2456 -0.2380 0.5706 0.032 Uiso 1 1 calc R . .
C29 C 0.1765(4) -0.0842(2) 0.63564(17) 0.0262(6) Uani 1 1 d . . .
H29 H 0.0792 -0.0919 0.6125 0.031 Uiso 1 1 calc R . .
C30 C 0.2244(3) 0.0144(2) 0.69544(16) 0.0217(5) Uani 1 1 d . . .
H30 H 0.1575 0.0725 0.7118 0.026 Uiso 1 1 calc R . .
C34 C 0.1573(3) 0.2885(2) 0.8737(2) 0.0330(7) Uani 1 1 d . . .
H34 H 0.1670 0.2597 0.9169 0.040 Uiso 1 1 calc R . .
C35 C 0.0327(4) 0.3508(3) 0.8708(4) 0.0555(13) Uani 1 1 d . . .
H35 H -0.0394 0.3641 0.9116 0.067 Uiso 1 1 calc R . .
C36 C 0.0167(4) 0.3929(4) 0.8070(4) 0.0734(19) Uani 1 1 d . . .
H36 H -0.0674 0.4337 0.8033 0.088 Uiso 1 1 calc R . .
C37 C 0.1264(5) 0.3739(4) 0.7489(4) 0.0616(15) Uani 1 1 d . . .
H37 H 0.1174 0.4026 0.7056 0.074 Uiso 1 1 calc R . .
C38 C 0.2516(4) 0.3116(3) 0.7543(2) 0.0347(8) Uani 1 1 d . . .
C39 C 0.3788(4) 0.2903(2) 0.69793(19) 0.0322(7) Uani 1 1 d . . .
C40 C 0.3875(7) 0.3267(3) 0.6293(2) 0.0556(14) Uani 1 1 d . . .
H40 H 0.3057 0.3612 0.6144 0.067 Uiso 1 1 calc R . .
C41 C 0.5181(8) 0.3111(3) 0.5839(2) 0.0739(19) Uani 1 1 d . . .
H41 H 0.5256 0.3352 0.5383 0.089 Uiso 1 1 calc R . .
C42 C 0.6380(8) 0.2592(4) 0.6072(2) 0.0675(17) Uani 1 1 d . . .
H42 H 0.7281 0.2497 0.5782 0.081 Uiso 1 1 calc R . .
C43 C 0.6221(5) 0.2214(3) 0.67427(19) 0.0388(8) Uani 1 1 d . . .
H43 H 0.7021 0.1850 0.6890 0.047 Uiso 1 1 calc R . .
N1 N 0.3883(3) 0.12169(18) 0.91151(13) 0.0179(4) Uani 1 1 d . . .
N10 N 0.5625(2) 0.31632(18) 0.89528(13) 0.0172(4) Uani 1 1 d . . .
N20 N 0.6339(3) 0.07438(18) 0.80053(12) 0.0166(4) Uani 1 1 d . . .
N31 N 0.3641(3) 0.02950(18) 0.73099(13) 0.0174(4) Uani 1 1 d . . .
N33 N 0.2649(3) 0.26788(19) 0.81673(17) 0.0255(5) Uani 1 1 d . . .
N44 N 0.4950(3) 0.23557(19) 0.71871(14) 0.0243(5) Uani 1 1 d . . .
O18 O 0.6461(6) 0.4334(2) 1.41377(17) 0.0761(14) Uani 1 1 d U . .
O19 O 0.8872(6) 0.4225(3) 1.3710(2) 0.0844(15) Uani 1 1 d U . .
O100 O 0.9347(6) 0.3987(4) 1.5242(3) 0.0902(14) Uani 1 1 d . . .
C101 C 0.9528(7) 0.3200(6) 1.5714(4) 0.0749(16) Uani 1 1 d . . .
H10A H 1.0426 0.2786 1.5542 0.112 Uiso 1 1 calc R . .
H10B H 0.8650 0.2682 1.5625 0.112 Uiso 1 1 calc R . .
H10C H 0.9626 0.3618 1.6281 0.112 Uiso 1 1 calc R . .
O1W O 0.3448(5) 0.4212(2) 1.43072(16) 0.0656(11) Uani 1 1 d . . .
O2W O 0.1160(7) 0.2915(4) 1.4300(3) 0.0420(12) Uani 0.50 1 d P . .
O3W O 0.1451(7) 0.2413(4) 1.4628(4) 0.0473(13) Uani 0.50 1 d P . .
O4W O -0.0258(7) 0.1194(4) 0.6092(4) 0.116(2) Uani 1 1 d . . .
O5W O 0.1249(8) 0.4636(9) 1.3178(5) 0.071(2) Uani 0.50 1 d P . .
O6W O 0.8001(14) -0.0377(8) 0.5185(9) 0.096(4) Uani 0.50 1 d P . .
O7W O 0.1107(13) 0.2816(11) 1.1063(8) 0.120(4) Uani 0.50 1 d P . .
O8W O 0.7934(10) -0.0867(9) 0.5232(6) 0.070(2) Uani 0.50 1 d P . .
O9W O 0.5000 0.0000 0.5000 0.132(3) Uani 1 2 d S . .
O10W O 0.1871(7) 0.4309(7) 1.2808(3) 0.0556(18) Uani 0.50 1 d P . .

loop_
_atom_site_aniso_label
_atom_site_aniso_U_11
_atom_site_aniso_U_22
_atom_site_aniso_U_33
_atom_site_aniso_U_23
_atom_site_aniso_U_13
_atom_site_aniso_U_12
Ru01 0.01900(11) 0.01173(10) 0.01225(10) 0.00157(7) -0.00350(6) 0.00025(6)
C1 0.0235(13) 0.0221(12) 0.0185(12) 0.0034(10) 0.0002(9) -0.0024(10)
C2 0.0383(16) 0.0245(13) 0.0197(13) 0.0062(10) 0.0020(11) -0.0072(12)
C3 0.0434(17) 0.0231(13) 0.0158(12) 0.0043(10) -0.0003(11) -0.0034(12)
C4 0.0296(13) 0.0174(11) 0.0141(11) 0.0018(9) -0.0016(9) 0.0008(10)
C5 0.0306(14) 0.0165(11) 0.0142(11) 0.0009(9) -0.0058(9) 0.0027(10)
C6 0.0229(12) 0.0152(11) 0.0151(11) 0.0000(8) -0.0043(9) 0.0013(9)
C7 0.0242(13) 0.0161(11) 0.0191(12) -0.0011(9) -0.0061(9) -0.0008(9)
C8 0.0215(12) 0.0156(11) 0.0219(12) 0.0000(9) -0.0028(9) -0.0018(9)
C9 0.0214(12) 0.0167(11) 0.0179(11) 0.0025(9) -0.0025(9) 0.0001(9)
C11 0.0462(18) 0.0169(12) 0.0175(12) 0.0033(9) -0.0114(11) -0.0030(11)
C12 0.054(2) 0.0257(14) 0.0150(12) 0.0054(10) -0.0079(12) 0.0000(13)
C13 0.088(3) 0.0233(14) 0.0148(13) 0.0055(11) -0.0115(15) -0.0064(16)
C14 0.097(3) 0.0177(13) 0.0247(16) 0.0081(12) -0.0316(18) -0.0139(16)
C15 0.074(3) 0.0227(15) 0.042(2) 0.0072(14) -0.0383(19) -0.0092(16)
C16 0.052(2) 0.0237(14) 0.0313(16) 0.0026(12) -0.0203(15) -0.0023(13)
C17 0.149(5) 0.0172(15) 0.033(2) 0.0105(14) -0.053(3) -0.021(2)
C21 0.0201(12) 0.0229(12) 0.0207(12) 0.0062(10) 0.0006(9) 0.0011(10)
C22 0.0193(12) 0.0318(15) 0.0328(15) 0.0133(12) 0.0010(11) 0.0026(11)
C23 0.0255(14) 0.0277(14) 0.0400(17) 0.0129(13) 0.0097(12) 0.0099(11)
C24 0.0298(14) 0.0200(12) 0.0275(14) 0.0052(10) 0.0070(11) 0.0054(10)
C25 0.0246(12) 0.0166(11) 0.0146(11) 0.0047(9) 0.0046(9) 0.0018(9)
C26 0.0277(13) 0.0140(10) 0.0126(10) 0.0035(8) 0.0017(9) -0.0003(9)
C27 0.0355(15) 0.0145(11) 0.0185(12) 0.0003(9) 0.0033(10) -0.0007(10)
C28 0.0417(16) 0.0194(12) 0.0142(11) 0.0004(9) -0.0017(10) -0.0077(11)
C29 0.0327(15) 0.0231(13) 0.0207(13) 0.0053(10) -0.0082(11) -0.0077(11)
C30 0.0276(13) 0.0178(11) 0.0183(12) 0.0042(9) -0.0062(10) -0.0016(10)
C34 0.0185(13) 0.0155(12) 0.059(2) 0.0034(13) -0.0038(13) -0.0007(10)
C35 0.0192(15) 0.0211(15) 0.122(4) 0.017(2) -0.0007(19) 0.0006(12)
C36 0.0198(17) 0.039(2) 0.177(6) 0.057(3) -0.016(2) -0.0024(15)
C37 0.034(2) 0.040(2) 0.128(5) 0.053(3) -0.035(2) -0.0109(16)
C38 0.0324(16) 0.0175(12) 0.056(2) 0.0156(13) -0.0242(14) -0.0080(11)
C39 0.056(2) 0.0141(11) 0.0265(14) 0.0068(10) -0.0230(13) -0.0056(12)
C40 0.124(4) 0.0170(14) 0.0250(17) 0.0052(12) -0.031(2) 0.0072(19)
C41 0.187(6) 0.0248(17) 0.0137(15) 0.0083(13) 0.009(2) 0.028(3)
C42 0.146(5) 0.038(2) 0.0274(18) 0.0179(16) 0.038(2) 0.030(3)
C43 0.072(3) 0.0287(15) 0.0183(14) 0.0098(12) 0.0133(14) 0.0097(16)
N1 0.0207(10) 0.0168(9) 0.0142(9) 0.0023(8) -0.0008(7) 0.0003(8)
N10 0.0194(10) 0.0148(9) 0.0150(9) 0.0013(7) -0.0033(7) 0.0007(8)
N20 0.0214(10) 0.0163(9) 0.0128(9) 0.0053(7) 0.0015(7) 0.0010(8)
N31 0.0249(11) 0.0137(9) 0.0128(9) 0.0033(7) -0.0018(8) -0.0013(8)
N33 0.0210(11) 0.0130(9) 0.0383(14) 0.0025(9) -0.0123(9) -0.0015(8)
N44 0.0427(14) 0.0143(10) 0.0152(10) 0.0044(8) -0.0082(9) -0.0032(9)
O18 0.178(4) 0.0242(13) 0.0205(13) -0.0038(10) -0.0411(19) 0.0261(18)
O19 0.144(4) 0.063(2) 0.0483(18) 0.0312(16) -0.068(2) -0.058(2)
O100 0.098(3) 0.097(3) 0.075(3) 0.031(3) -0.013(2) -0.022(3)
C101 0.074(4) 0.085(4) 0.062(3) 0.019(3) -0.002(3) -0.009(3)
O1W 0.139(3) 0.0324(14) 0.0207(12) 0.0019(10) -0.0221(16) 0.0065(17)
O2W 0.057(3) 0.028(2) 0.040(3) 0.010(2) 0.009(2) -0.005(2)
O3W 0.048(3) 0.027(2) 0.065(4) 0.013(3) -0.011(3) -0.006(2)
O4W 0.126(4) 0.091(3) 0.129(4) 0.025(3) -0.048(4) 0.048(3)
O5W 0.038(3) 0.139(8) 0.057(4) 0.058(5) 0.006(3) 0.016(4)
O6W 0.097(7) 0.050(5) 0.165(11) 0.075(7) -0.047(6) -0.024(5)
O7W 0.097(8) 0.132(10) 0.141(10) 0.059(8) -0.022(7) -0.001(7)
O8W 0.053(4) 0.073(6) 0.073(5) 0.006(5) -0.019(4) 0.007(5)
O9W 0.141(7) 0.082(5) 0.187(9) 0.063(6) 0.026(7) 0.011(5)
O10W 0.042(3) 0.106(5) 0.022(2) 0.019(3) 0.009(2) 0.037(3)

loop_
_atom_type_symbol
_atom_type_description
_atom_type_scat_dispersion_real
_atom_type_scat_dispersion_imag
_atom_type_scat_source
C C 0.0033 0.0016 'International Tables Vol C Tables 4.2.6.8 and 6.1.1.4'
H H 0.0000 0.0000 'International Tables Vol C Tables 4.2.6.8 and 6.1.1.4'
N N 0.0061 0.0033 'International Tables Vol C Tables 4.2.6.8 and 6.1.1.4'
O O 0.0106 0.0060 'International Tables Vol C Tables 4.2.6.8 and 6.1.1.4'
Ru Ru -1.2594 0.8363 'International Tables Vol C Tables 4.2.6.8 and 6.1.1.4'

loop_
_geom_angle_atom_site_label_1
_geom_angle_atom_site_label_2
_geom_angle_atom_site_label_3
_geom_angle
_geom_angle_site_symmetry_1
_geom_angle_site_symmetry_3
_geom_angle_publ_flag
N33 Ru01 N44 78.99(11) . . ?
N33 Ru01 N20 174.18(9) . . ?
N44 Ru01 N20 97.82(10) . . ?
N33 Ru01 N31 96.08(9) . . ?
N44 Ru01 N31 87.14(9) . . ?
N20 Ru01 N31 78.82(9) . . ?
N33 Ru01 N1 95.35(10) . . ?
N44 Ru01 N1 174.26(10) . . ?
N20 Ru01 N1 87.75(8) . . ?
N31 Ru01 N1 92.61(8) . . ?
N33 Ru01 N10 89.25(9) . . ?
N44 Ru01 N10 91.87(9) . . ?
N20 Ru01 N10 95.75(9) . . ?
N31 Ru01 N10 174.28(9) . . ?
N1 Ru01 N10 88.93(9) . . ?
N1 C1 C2 111.9(2) . . ?
C3 C2 C1 106.2(3) . . ?
C2 C3 C4 107.2(2) . . ?
N1 C4 C5 124.3(2) . . ?
N1 C4 C3 108.5(2) . . ?
C5 C4 C3 127.2(2) . . ?
C6 C5 C4 127.0(2) . . ?
C6 C5 C11 115.6(2) . . ?
C4 C5 C11 117.3(2) . . ?
C5 C6 N10 124.6(2) . . ?
C5 C6 C7 126.5(2) . . ?
N10 C6 C7 108.6(2) . . ?
C8 C7 C6 107.1(2) . . ?
C7 C8 C9 106.3(2) . . ?
N10 C9 C8 111.6(2) . . ?
C16 C11 C12 119.2(3) . . ?
C16 C11 C5 120.1(3) . . ?
C12 C11 C5 120.7(3) . . ?
C11 C12 C13 119.5(4) . . ?
C14 C13 C12 121.1(4) . . ?
C15 C14 C13 119.0(3) . . ?
C15 C14 C17 120.5(4) . . ?
C13 C14 C17 120.5(4) . . ?
C14 C15 C16 120.9(4) . . ?
C11 C16 C15 120.4(4) . . ?
O18 C17 O19 125.0(4) . . ?
O18 C17 C14 118.0(5) . . ?
O19 C17 C14 117.0(5) . . ?
N20 C21 C22 122.5(3) . . ?
C23 C22 C21 119.3(3) . . ?
C22 C23 C24 119.0(3) . . ?
C23 C24 C25 119.2(3) . . ?
N20 C25 C24 121.7(3) . . ?
N20 C25 C26 114.7(2) . . ?
C24 C25 C26 123.6(2) . . ?
N31 C26 C27 121.5(3) . . ?
N31 C26 C25 114.7(2) . . ?
C27 C26 C25 123.9(2) . . ?
C28 C27 C26 119.8(3) . . ?
C27 C28 C29 118.7(3) . . ?
C28 C29 C30 119.2(3) . . ?
N31 C30 C29 122.6(3) . . ?
N33 C34 C35 122.7(4) . . ?
C36 C35 C34 119.1(4) . . ?
C37 C36 C35 119.0(4) . . ?
C36 C37 C38 120.3(4) . . ?
N33 C38 C37 120.4(4) . . ?
N33 C38 C39 114.5(3) . . ?
C37 C38 C39 125.1(4) . . ?
N44 C39 C40 121.0(4) . . ?
N44 C39 C38 115.0(3) . . ?
C40 C39 C38 123.9(3) . . ?
C41 C40 C39 119.5(4) . . ?
C40 C41 C42 119.2(3) . . ?
C41 C42 C43 119.2(5) . . ?
N44 C43 C42 122.1(4) . . ?
C1 N1 C4 106.2(2) . . ?
C1 N1 Ru01 126.61(18) . . ?
C4 N1 Ru01 127.18(18) . . ?
C9 N10 C6 106.5(2) . . ?
C9 N10 Ru01 126.80(18) . . ?
C6 N10 Ru01 126.68(17) . . ?
C21 N20 C25 118.2(2) . . ?
C21 N20 Ru01 125.75(18) . . ?
C25 N20 Ru01 115.99(18) . . ?
C30 N31 C26 118.2(2) . . ?
C30 N31 Ru01 125.94(18) . . ?
C26 N31 Ru01 115.71(17) . . ?
C34 N33 C38 118.5(3) . . ?
C34 N33 Ru01 125.9(2) . . ?
C38 N33 Ru01 115.7(2) . . ?
C43 N44 C39 118.9(3) . . ?
C43 N44 Ru01 125.9(2) . . ?
C39 N44 Ru01 115.1(2) . . ?

loop_
_geom_bond_atom_site_label_1
_geom_bond_atom_site_label_2
_geom_bond_distance
_geom_bond_site_symmetry_2
_geom_bond_publ_flag
Ru01 N33 2.047(2) . ?
Ru01 N44 2.048(2) . ?
Ru01 N20 2.049(2) . ?
Ru01 N31 2.058(2) . ?
Ru01 N1 2.062(2) . ?
Ru01 N10 2.064(2) . ?
C1 N1 1.340(3) . ?
C1 C2 1.411(4) . ?
C2 C3 1.373(4) . ?
C3 C4 1.429(4) . ?
C4 N1 1.398(3) . ?
C4 C5 1.400(4) . ?
C5 C6 1.393(4) . ?
C5 C11 1.500(4) . ?
C6 N10 1.398(3) . ?
C6 C7 1.430(4) . ?
C7 C8 1.369(4) . ?
C8 C9 1.419(3) . ?
C9 N10 1.333(3) . ?
C11 C16 1.375(5) . ?
C11 C12 1.396(5) . ?
C12 C13 1.398(4) . ?
C13 C14 1.378(6) . ?
C14 C15 1.368(7) . ?
C14 C17 1.520(5) . ?
C15 C16 1.396(5) . ?
C17 O18 1.260(8) . ?
C17 O19 1.263(7) . ?
C21 N20 1.349(3) . ?
C21 C22 1.386(4) . ?
C22 C23 1.382(5) . ?
C23 C24 1.384(5) . ?
C24 C25 1.397(4) . ?
C25 N20 1.360(3) . ?
C25 C26 1.471(4) . ?
C26 N31 1.359(3) . ?
C26 C27 1.390(3) . ?
C27 C28 1.382(4) . ?
C28 C29 1.384(4) . ?
C29 C30 1.384(4) . ?
C30 N31 1.348(3) . ?
C34 N33 1.342(4) . ?
C34 C35 1.381(5) . ?
C35 C36 1.371(8) . ?
C36 C37 1.368(8) . ?
C37 C38 1.396(5) . ?
C38 N33 1.360(4) . ?
C38 C39 1.463(6) . ?
C39 N44 1.362(4) . ?
C39 C40 1.398(5) . ?
C40 C41 1.378(8) . ?
C41 C42 1.384(8) . ?
C42 C43 1.387(5) . ?
C43 N44 1.343(5) . ?
O100 C101 1.472(8) . ?
O2W O3W 1.007(7) . ?
O5W O10W 0.858(8) . ?
O6W O8W 0.640(10) . ?
